data_7720072
loop_
_publ_author_name
'Li, Xin-Feng'
'Wang, Hao'
'Chen, Du-Yong'
'Liu, Qiang'
'Xiao, Jingyi'
'Wen, Wen'
'Jiang, Wen-Jing'
'Zhao, Liang'
'Meng, Yin-Shan'
'Liu, Tao'

_publ_section_title
;
 Modulating multi-channel bistability in cyanide-bridged
 {Fe<sub>2</sub>Fe} spin-crossover coordination polymers.
;
_journal_issue 6
_journal_name_full 'Dalton transactions (Cambridge, England : 2003)'
_journal_page_first 2702
_journal_page_last 2708
_journal_paper_doi 10.1039/d5dt02923f
_journal_volume 55
_journal_year 2026
_chemical_formula_moiety 'C23 H19 B Fe1.5 N10 O S'
_chemical_formula_sum 'C23 H19 B Fe1.5 N10 O S'
_chemical_formula_weight 578.13
_space_group_crystal_system orthorhombic
_space_group_IT_number 60
_space_group_name_Hall '-P 2n 2ab'
_space_group_name_H-M_alt 'P b c n'
_atom_sites_solution_hydrogens geom
_atom_sites_solution_primary dual
_audit_creation_date 2025-09-29
_audit_creation_method
;
Olex2 1.5
(compiled 2025.03.04 svn.red2d20d0 for OlexSys, GUI svn.r7188)
;
_audit_update_record
;
2025-09-29 deposited with the CCDC.	2026-01-19 downloaded from the CCDC.
;
_cell_angle_alpha 90
_cell_angle_beta 90
_cell_angle_gamma 90
_cell_formula_units_Z 8
_cell_length_a 24.4571(9)
_cell_length_b 14.8845(6)
_cell_length_c 13.4957(5)
_cell_measurement_reflns_used 9404
_cell_measurement_temperature 120.0
_cell_measurement_theta_max 27.42
_cell_measurement_theta_min 2.85
_cell_volume 4912.9(3)
_computing_cell_refinement 'SAINT V8.40A (Bruker, 2019)'
_computing_data_reduction 'SAINT V8.40A (Bruker, 2019)'
_computing_molecular_graphics 'Olex2 1.5 (Dolomanov et al., 2009)'
_computing_publication_material 'Olex2 1.5 (Dolomanov et al., 2009)'
_computing_structure_refinement 'SHELXL 2018/3 (Sheldrick, 2015)'
_computing_structure_solution 'SHELXT 2014/5 (Sheldrick, 2014)'
_diffrn_ambient_temperature 120.0
_diffrn_measured_fraction_theta_full 0.998
_diffrn_measured_fraction_theta_max 0.995
_diffrn_measurement_device_type 'Bruker APEX-II CCD'
_diffrn_measurement_method '\f and \w scans'
_diffrn_radiation_type MoK\a
_diffrn_radiation_wavelength 0.71073
_diffrn_reflns_av_R_equivalents 0.0837
_diffrn_reflns_av_unetI/netI 0.0242
_diffrn_reflns_Laue_measured_fraction_full 0.998
_diffrn_reflns_Laue_measured_fraction_max 0.995
_diffrn_reflns_limit_h_max 31
_diffrn_reflns_limit_h_min -31
_diffrn_reflns_limit_k_max 19
_diffrn_reflns_limit_k_min -19
_diffrn_reflns_limit_l_max 17
_diffrn_reflns_limit_l_min -16
_diffrn_reflns_number 145715
_diffrn_reflns_point_group_measured_fraction_full 0.998
_diffrn_reflns_point_group_measured_fraction_max 0.995
_diffrn_reflns_theta_full 25.242
_diffrn_reflns_theta_max 27.556
_diffrn_reflns_theta_min 2.631
_diffrn_source_current 1.4
_diffrn_source_power 0.07
_diffrn_source_voltage 50.0
_diffrn_standards_number 0
_exptl_absorpt_coefficient_mu 1.022
_exptl_absorpt_correction_T_max 0.7456
_exptl_absorpt_correction_T_min 0.7026
_exptl_absorpt_correction_type none
_exptl_absorpt_process_details
;
SADABS-2016/2 (Bruker,2016/2) was used for absorption correction.
wR2(int) was 0.0904 before and 0.0719 after correction.
The Ratio of minimum to maximum transmission is 0.9423.
The \l/2 correction factor is Not present.
;
_exptl_crystal_colour 'clear dark black'
_exptl_crystal_colour_lustre clear
_exptl_crystal_colour_modifier dark
_exptl_crystal_colour_primary black
_exptl_crystal_density_diffrn 1.563
_exptl_crystal_description block
_exptl_crystal_F_000 2360
_exptl_crystal_size_max 0.2
_exptl_crystal_size_mid 0.1
_exptl_crystal_size_min 0.05
_refine_diff_density_max 1.837
_refine_diff_density_min -0.497
_refine_diff_density_rms 0.084
_refine_ls_extinction_method none
_refine_ls_goodness_of_fit_ref 1.146
_refine_ls_hydrogen_treatment constr
_refine_ls_matrix_type full
_refine_ls_number_parameters 341
_refine_ls_number_reflns 5655
_refine_ls_number_restraints 0
_refine_ls_restrained_S_all 1.146
_refine_ls_R_factor_all 0.0649
_refine_ls_R_factor_gt 0.0488
_refine_ls_shift/su_max 0.001
_refine_ls_shift/su_mean 0.000
_refine_ls_structure_factor_coef Fsqd
_refine_ls_weighting_details 'w=1/[\s^2^(Fo^2^)+(0.0295P)^2^+15.3371P] where P=(Fo^2^+2Fc^2^)/3'
_refine_ls_weighting_scheme calc
_refine_ls_wR_factor_gt 0.1143
_refine_ls_wR_factor_ref 0.1218
_reflns_Friedel_coverage 0.000
_reflns_number_gt 4552
_reflns_number_total 5655
_reflns_threshold_expression 'I > 2\s(I)'
_cod_data_source_file d5dt02923f2.cif
_cod_data_source_block 2-120K
_cod_original_sg_symbol_H-M Pbcn
_cod_original_formula_sum 'C23 H19 B Fe1.50 N10 O S'
_cod_database_code 7720072
_shelx_shelxl_version_number 2018/3
_shelx_space_group_comment
;
The symmetry employed for this shelxl refinement is uniquely defined
by the following loop, which should always be used as a source of
symmetry information in preference to the above space-group names.
They are only intended as comments.
;
_shelx_estimated_absorpt_t_max 0.951
_shelx_estimated_absorpt_t_min 0.822
_olex2_refinement_description
;
1. Fixed Uiso
 At 1.2 times of:
  All B(H) groups, All C(H) groups
 At 1.5 times of:
  All C(H,H,H) groups
2.a Ternary CH refined with riding coordinates:
 B012(H012)
2.b Aromatic/amide H refined with riding coordinates:
 C00G(H00G), C00H(H00H), C00L(H00L), C00M(H00M), C00N(H00N), C00O(H00O),
 C00P(H00P), C00R(H00R), C00S(H00S), C00T(H00T), C00W(H00W), C00X(H00X),
 C00Y(H00Y), C00Z(H00Z), C010(H010)
2.c Idealised Me refined as rotating group:
 C011(H01A,H01B,H01C)
;
_olex2_submission_special_instructions 'No special instructions were received'

loop_
_space_group_symop_operation_xyz
'x, y, z'
'-x+1/2, -y+1/2, z+1/2'
'-x, y, -z+1/2'
'x+1/2, -y+1/2, -z'
'-x, -y, -z'
'x-1/2, y-1/2, -z-1/2'
'x, -y, z-1/2'
'-x-1/2, y-1/2, z'

loop_
_atom_site_label
_atom_site_type_symbol
_atom_site_fract_x
_atom_site_fract_y
_atom_site_fract_z
_atom_site_U_iso_or_equiv
_atom_site_adp_type
_atom_site_occupancy
_atom_site_site_symmetry_order
_atom_site_calc_flag
_atom_site_refinement_flags_posn
_atom_site_refinement_flags_adp
_atom_site_refinement_flags_occupancy
_atom_site_disorder_assembly
_atom_site_disorder_group
Fe01 Fe 0.500000 0.500000 0.500000 0.01571(14) Uani 1 2 d S . P . .
Fe02 Fe 0.64721(2) 0.54844(3) 0.75046(4) 0.01878(12) Uani 1 1 d . . . . .
S003 S 0.57092(4) 0.03291(6) 0.41258(7) 0.0307(2) Uani 1 1 d . . . . .
N004 N 0.51134(10) 0.36626(18) 0.5102(2) 0.0210(6) Uani 1 1 d . . . . .
N005 N 0.55287(10) 0.50001(18) 0.8908(2) 0.0220(6) Uani 1 1 d . . . . .
N006 N 0.73472(11) 0.41771(19) 0.7717(2) 0.0241(6) Uani 1 1 d . . . . .
N007 N 0.67949(11) 0.42613(18) 0.7592(2) 0.0222(6) Uani 1 1 d . . . . .
O008 O 0.58940(13) -0.14560(19) 0.3270(2) 0.0428(7) Uani 1 1 d . . . . .
N009 N 0.76014(11) 0.55814(19) 0.6862(2) 0.0239(6) Uani 1 1 d . . . . .
N00A N 0.69291(11) 0.58274(18) 0.8650(2) 0.0226(6) Uani 1 1 d . . . . .
N00B N 0.70791(11) 0.57924(18) 0.6604(2) 0.0218(6) Uani 1 1 d . . . . .
N00C N 0.74633(11) 0.55730(18) 0.8681(2) 0.0237(6) Uani 1 1 d . . . . .
N00D N 0.56117(11) 0.51593(17) 0.5907(2) 0.0215(6) Uani 1 1 d . . . . .
N00E N 0.60485(13) 0.7428(2) 0.7340(2) 0.0344(7) Uani 1 1 d . . . . .
C00F C 0.58794(13) 0.5159(2) 0.8369(2) 0.0213(7) Uani 1 1 d . . . . .
C00G C 0.56520(13) 0.0342(2) 0.6016(3) 0.0241(7) Uani 1 1 d . . . . .
H00G H 0.560842 0.053662 0.668191 0.029 Uiso 1 1 calc R U . . .
C00H C 0.51346(13) 0.3156(2) 0.4278(3) 0.0254(7) Uani 1 1 d . . . . .
H00H H 0.504327 0.342510 0.366186 0.030 Uiso 1 1 calc R U . . .
C00I C 0.59637(13) 0.5237(2) 0.6461(2) 0.0223(7) Uani 1 1 d . . . . .
C00J C 0.61966(13) 0.6702(2) 0.7423(2) 0.0239(7) Uani 1 1 d . . . . .
C00K C 0.54200(13) 0.1844(2) 0.5184(3) 0.0262(7) Uani 1 1 d . . . . .
C00L C 0.52282(14) 0.3259(2) 0.5966(3) 0.0259(7) Uani 1 1 d . . . . .
H00L H 0.520127 0.360344 0.655689 0.031 Uiso 1 1 calc R U . . .
C00M C 0.72870(15) 0.6291(2) 1.0080(3) 0.0292(8) Uani 1 1 d . . . . .
H00M H 0.732456 0.656158 1.071409 0.035 Uiso 1 1 calc R U . . .
C00N C 0.74769(16) 0.3297(2) 0.7764(2) 0.0291(8) Uani 1 1 d . . . . .
H00N H 0.783402 0.305815 0.784933 0.035 Uiso 1 1 calc R U . . .
C00O C 0.79423(14) 0.5868(2) 0.6158(3) 0.0298(8) Uani 1 1 d . . . . .
H00O H 0.832851 0.579939 0.616370 0.036 Uiso 1 1 calc R U . . .
C00P C 0.76790(15) 0.5851(2) 0.9553(3) 0.0291(8) Uani 1 1 d . . . . .
H00P H 0.804509 0.575518 0.976290 0.035 Uiso 1 1 calc R U . . .
C00Q C 0.55835(13) 0.0903(2) 0.5218(3) 0.0276(7) Uani 1 1 d . . . . .
C00R C 0.52827(14) 0.2264(2) 0.4289(3) 0.0291(8) Uani 1 1 d . . . . .
H00R H 0.529203 0.193252 0.368736 0.035 Uiso 1 1 calc R U . . .
C00S C 0.68207(15) 0.6259(2) 0.9494(3) 0.0285(7) Uani 1 1 d . . . . .
H00S H 0.647598 0.650743 0.966816 0.034 Uiso 1 1 calc R U . . .
C00T C 0.71020(15) 0.6208(2) 0.5724(3) 0.0280(7) Uani 1 1 d . . . . .
H00T H 0.679385 0.642013 0.536535 0.034 Uiso 1 1 calc R U . . .
C00U C 0.58309(14) -0.0658(2) 0.4765(3) 0.0293(8) Uani 1 1 d . . . . .
C00V C 0.59339(14) -0.1472(2) 0.4170(3) 0.0309(8) Uani 1 1 d . . . . .
C00W C 0.76394(15) 0.6284(2) 0.5414(3) 0.0322(8) Uani 1 1 d . . . . .
H00W H 0.777196 0.655867 0.482606 0.039 Uiso 1 1 calc R U . . .
C00X C 0.70052(17) 0.2806(2) 0.7668(3) 0.0324(8) Uani 1 1 d . . . . .
H00X H 0.697110 0.217002 0.767353 0.039 Uiso 1 1 calc R U . . .
C00Y C 0.53836(14) 0.2369(2) 0.6042(3) 0.0285(7) Uani 1 1 d . . . . .
H00Y H 0.546509 0.211597 0.667120 0.034 Uiso 1 1 calc R U . . .
C00Z C 0.65885(15) 0.3430(2) 0.7559(3) 0.0277(7) Uani 1 1 d . . . . .
H00Z H 0.621261 0.328814 0.747505 0.033 Uiso 1 1 calc R U . . .
C010 C 0.57924(14) -0.0547(2) 0.5763(3) 0.0320(8) Uani 1 1 d . . . . .
H010 H 0.585274 -0.101295 0.623158 0.038 Uiso 1 1 calc R U . . .
C011 C 0.61075(15) -0.2300(2) 0.4721(3) 0.0341(8) Uani 1 1 d . . . . .
H01A H 0.594414 -0.283057 0.440833 0.051 Uiso 1 1 calc R U . . .
H01B H 0.598496 -0.225980 0.541053 0.051 Uiso 1 1 calc R U . . .
H01C H 0.650691 -0.235124 0.470252 0.051 Uiso 1 1 calc R U . . .
B012 B 0.76982(15) 0.5034(3) 0.7812(3) 0.0269(8) Uani 1 1 d . . . . .
H012 H 0.809399 0.489061 0.791030 0.032 Uiso 1 1 calc R U . . .

loop_
_atom_site_aniso_label
_atom_site_aniso_U_11
_atom_site_aniso_U_22
_atom_site_aniso_U_33
_atom_site_aniso_U_23
_atom_site_aniso_U_13
_atom_site_aniso_U_12
Fe01 0.0124(3) 0.0162(3) 0.0185(3) -0.0005(2) -0.0006(2) 0.0009(2)
Fe02 0.0157(2) 0.0196(2) 0.0211(2) -0.00030(19) -0.00053(18) 0.00022(16)
S003 0.0309(4) 0.0244(4) 0.0367(5) 0.0004(4) 0.0005(4) 0.0052(3)
N004 0.0154(13) 0.0226(13) 0.0248(14) -0.0004(11) -0.0007(10) -0.0018(10)
N005 0.0192(13) 0.0205(13) 0.0263(14) 0.0012(11) -0.0025(11) -0.0007(11)
N006 0.0238(14) 0.0235(14) 0.0251(15) -0.0003(11) -0.0012(11) 0.0048(11)
N007 0.0200(13) 0.0218(13) 0.0247(14) 0.0007(11) -0.0024(11) -0.0010(10)
O008 0.0557(18) 0.0332(15) 0.0396(16) -0.0019(13) -0.0056(14) 0.0074(13)
N009 0.0181(13) 0.0255(14) 0.0281(15) -0.0008(12) 0.0007(11) -0.0006(11)
N00A 0.0185(13) 0.0240(14) 0.0254(14) -0.0020(11) -0.0017(11) -0.0017(11)
N00B 0.0197(13) 0.0218(14) 0.0240(14) 0.0015(11) 0.0002(11) 0.0026(11)
N00C 0.0180(13) 0.0248(14) 0.0281(15) 0.0022(12) -0.0047(11) -0.0025(11)
N00D 0.0220(13) 0.0189(13) 0.0235(14) 0.0002(11) -0.0002(11) 0.0013(10)
N00E 0.0407(18) 0.0278(16) 0.0346(18) 0.0009(13) 0.0045(14) 0.0074(14)
C00F 0.0194(15) 0.0203(16) 0.0241(16) -0.0008(13) -0.0014(13) 0.0000(12)
C00G 0.0219(15) 0.0160(14) 0.0342(18) -0.0001(13) -0.0016(14) 0.0003(12)
C00H 0.0246(17) 0.0233(16) 0.0283(17) -0.0012(14) -0.0007(13) -0.0020(13)
C00I 0.0216(15) 0.0198(16) 0.0256(16) -0.0016(13) 0.0024(13) 0.0009(12)
C00J 0.0227(15) 0.0257(16) 0.0232(16) -0.0005(14) 0.0012(13) 0.0003(13)
C00K 0.0179(15) 0.0221(16) 0.039(2) 0.0022(14) -0.0010(14) -0.0023(13)
C00L 0.0253(16) 0.0258(17) 0.0266(17) 0.0009(14) -0.0015(14) -0.0023(13)
C00M 0.0341(19) 0.0298(19) 0.0236(17) -0.0017(14) -0.0040(14) -0.0068(15)
C00N 0.0377(19) 0.0262(17) 0.0233(17) 0.0003(13) -0.0021(15) 0.0110(15)
C00O 0.0234(17) 0.0310(19) 0.0350(19) -0.0049(15) 0.0090(15) -0.0031(14)
C00P 0.0283(18) 0.0297(18) 0.0292(18) -0.0020(15) -0.0101(14) -0.0050(15)
C00Q 0.0176(15) 0.0239(17) 0.041(2) -0.0018(15) 0.0009(14) -0.0004(13)
C00R 0.0275(18) 0.0260(17) 0.0338(19) -0.0036(15) 0.0008(15) -0.0016(14)
C00S 0.0296(18) 0.0290(18) 0.0268(17) -0.0044(14) 0.0003(14) -0.0005(14)
C00T 0.0322(18) 0.0243(17) 0.0275(18) 0.0033(14) 0.0031(14) 0.0029(14)
C00U 0.0200(16) 0.0220(16) 0.046(2) 0.0037(15) -0.0017(15) 0.0022(13)
C00V 0.0249(17) 0.0267(18) 0.041(2) -0.0022(16) 0.0007(15) 0.0015(14)
C00W 0.038(2) 0.0291(18) 0.0299(19) 0.0003(15) 0.0104(15) -0.0027(16)
C00X 0.050(2) 0.0207(16) 0.0265(19) 0.0007(14) 0.0008(16) 0.0020(15)
C00Y 0.0271(17) 0.0267(17) 0.0316(19) 0.0048(14) -0.0028(14) -0.0018(14)
C00Z 0.0358(18) 0.0217(15) 0.0255(17) -0.0025(14) 0.0015(15) -0.0061(14)
C010 0.0236(17) 0.0273(18) 0.045(2) 0.0072(16) 0.0041(15) -0.0018(14)
C011 0.0288(19) 0.0265(18) 0.047(2) 0.0000(17) 0.0028(16) 0.0029(15)
B012 0.0191(17) 0.0296(19) 0.032(2) 0.0000(16) -0.0045(15) -0.0003(15)

loop_
_atom_type_symbol
_atom_type_description
_atom_type_scat_dispersion_real
_atom_type_scat_dispersion_imag
_atom_type_scat_source
C C 0.0033 0.0016 'International Tables Vol C Tables 4.2.6.8 and 6.1.1.4'
H H 0.0000 0.0000 'International Tables Vol C Tables 4.2.6.8 and 6.1.1.4'
B B 0.0013 0.0007 'International Tables Vol C Tables 4.2.6.8 and 6.1.1.4'
Fe Fe 0.3463 0.8444 'International Tables Vol C Tables 4.2.6.8 and 6.1.1.4'
N N 0.0061 0.0033 'International Tables Vol C Tables 4.2.6.8 and 6.1.1.4'
O O 0.0106 0.0060 'International Tables Vol C Tables 4.2.6.8 and 6.1.1.4'
S S 0.1246 0.1234 'International Tables Vol C Tables 4.2.6.8 and 6.1.1.4'

loop_
_geom_angle_atom_site_label_1
_geom_angle_atom_site_label_2
_geom_angle_atom_site_label_3
_geom_angle
_geom_angle_site_symmetry_1
_geom_angle_site_symmetry_3
_geom_angle_publ_flag
N004 Fe01 N004 180.0 . 5_666 ?
N005 Fe01 N004 92.27(11) 3_656 . ?
N005 Fe01 N004 87.73(11) 3_656 5_666 ?
N005 Fe01 N004 92.27(11) 7_565 5_666 ?
N005 Fe01 N004 87.73(11) 7_565 . ?
N005 Fe01 N005 180.0 7_565 3_656 ?
N00D Fe01 N004 91.62(11) 5_666 . ?
N00D Fe01 N004 88.38(11) 5_666 5_666 ?
N00D Fe01 N004 88.38(11) . . ?
N00D Fe01 N004 91.62(11) . 5_666 ?
N00D Fe01 N005 88.04(11) 5_666 3_656 ?
N00D Fe01 N005 91.96(11) . 3_656 ?
N00D Fe01 N005 88.04(11) . 7_565 ?
N00D Fe01 N005 91.96(11) 5_666 7_565 ?
N00D Fe01 N00D 180.0 . 5_666 ?
N00A Fe02 N007 88.04(11) . . ?
N00B Fe02 N007 87.15(11) . . ?
N00B Fe02 N00A 89.78(11) . . ?
C00F Fe02 N007 91.88(12) . . ?
C00F Fe02 N00A 90.95(12) . . ?
C00F Fe02 N00B 178.77(13) . . ?
C00F Fe02 C00J 90.47(14) . . ?
C00I Fe02 N007 97.20(12) . . ?
C00I Fe02 N00A 173.32(12) . . ?
C00I Fe02 N00B 94.60(13) . . ?
C00I Fe02 C00F 84.75(14) . . ?
C00I Fe02 C00J 84.95(14) . . ?
C00J Fe02 N007 176.95(12) . . ?
C00J Fe02 N00A 89.98(13) . . ?
C00J Fe02 N00B 90.52(13) . . ?
C00U S003 C00Q 91.43(18) . . ?
C00H N004 Fe01 120.2(2) . . ?
C00L N004 Fe01 122.0(2) . . ?
C00L N004 C00H 117.4(3) . . ?
C00F N005 Fe01 165.5(3) . 3_656 ?
N007 N006 B012 119.0(3) . . ?
C00N N006 N007 109.1(3) . . ?
C00N N006 B012 131.9(3) . . ?
N006 N007 Fe02 118.9(2) . . ?
C00Z N007 Fe02 134.1(2) . . ?
C00Z N007 N006 107.0(3) . . ?
N00B N009 B012 118.7(3) . . ?
C00O N009 N00B 109.4(3) . . ?
C00O N009 B012 131.8(3) . . ?
N00C N00A Fe02 119.7(2) . . ?
C00S N00A Fe02 132.9(2) . . ?
C00S N00A N00C 107.4(3) . . ?
N009 N00B Fe02 119.7(2) . . ?
C00T N00B Fe02 133.2(2) . . ?
C00T N00B N009 107.1(3) . . ?
N00A N00C B012 118.8(3) . . ?
C00P N00C N00A 108.4(3) . . ?
C00P N00C B012 132.8(3) . . ?
C00I N00D Fe01 178.0(3) . . ?
N005 C00F Fe02 176.9(3) . . ?
C00Q C00G H00G 122.9 . . ?
C00Q C00G C010 114.2(3) . . ?
C010 C00G H00G 122.9 . . ?
N004 C00H H00H 118.6 . . ?
N004 C00H C00R 122.9(3) . . ?
C00R C00H H00H 118.6 . . ?
N00D C00I Fe02 170.8(3) . . ?
N00E C00J Fe02 177.1(3) . . ?
C00R C00K C00Q 121.4(3) . . ?
C00Y C00K C00Q 121.9(3) . . ?
C00Y C00K C00R 116.6(3) . . ?
N004 C00L H00L 118.3 . . ?
N004 C00L C00Y 123.4(3) . . ?
C00Y C00L H00L 118.3 . . ?
C00P C00M H00M 127.3 . . ?
C00P C00M C00S 105.3(3) . . ?
C00S C00M H00M 127.3 . . ?
N006 C00N H00N 125.8 . . ?
N006 C00N C00X 108.4(3) . . ?
C00X C00N H00N 125.8 . . ?
N009 C00O H00O 125.6 . . ?
N009 C00O C00W 108.8(3) . . ?
C00W C00O H00O 125.6 . . ?
N00C C00P C00M 109.1(3) . . ?
N00C C00P H00P 125.5 . . ?
C00M C00P H00P 125.5 . . ?
C00G C00Q S003 110.2(3) . . ?
C00G C00Q C00K 130.0(3) . . ?
C00K C00Q S003 119.8(3) . . ?
C00H C00R C00K 120.2(3) . . ?
C00H C00R H00R 119.9 . . ?
C00K C00R H00R 119.9 . . ?
N00A C00S C00M 109.8(3) . . ?
N00A C00S H00S 125.1 . . ?
C00M C00S H00S 125.1 . . ?
N00B C00T H00T 124.9 . . ?
N00B C00T C00W 110.2(3) . . ?
C00W C00T H00T 124.9 . . ?
C00V C00U S003 117.1(3) . . ?
C010 C00U S003 112.3(3) . . ?
C010 C00U C00V 130.5(3) . . ?
O008 C00V C00U 120.8(3) . . ?
O008 C00V C011 122.1(3) . . ?
C00U C00V C011 117.0(3) . . ?
C00O C00W H00W 127.7 . . ?
C00T C00W C00O 104.5(3) . . ?
C00T C00W H00W 127.7 . . ?
C00N C00X H00X 127.1 . . ?
C00N C00X C00Z 105.7(3) . . ?
C00Z C00X H00X 127.1 . . ?
C00K C00Y H00Y 120.3 . . ?
C00L C00Y C00K 119.5(3) . . ?
C00L C00Y H00Y 120.3 . . ?
N007 C00Z C00X 109.8(3) . . ?
N007 C00Z H00Z 125.1 . . ?
C00X C00Z H00Z 125.1 . . ?
C00G C010 H010 124.1 . . ?
C00U C010 C00G 111.7(3) . . ?
C00U C010 H010 124.1 . . ?
C00V C011 H01A 109.5 . . ?
C00V C011 H01B 109.5 . . ?
C00V C011 H01C 109.5 . . ?
H01A C011 H01B 109.5 . . ?
H01A C011 H01C 109.5 . . ?
H01B C011 H01C 109.5 . . ?
N006 B012 H012 111.9 . . ?
N009 B012 N006 106.4(3) . . ?
N009 B012 H012 111.9 . . ?
N00C B012 N006 106.7(3) . . ?
N00C B012 N009 107.7(3) . . ?
N00C B012 H012 111.9 . . ?

loop_
_geom_bond_atom_site_label_1
_geom_bond_atom_site_label_2
_geom_bond_distance
_geom_bond_site_symmetry_2
_geom_bond_publ_flag
Fe01 N004 2.015(3) 5_666 ?
Fe01 N004 2.015(3) . ?
Fe01 N005 1.960(3) 7_565 ?
Fe01 N005 1.960(3) 3_656 ?
Fe01 N00D 1.948(3) 5_666 ?
Fe01 N00D 1.948(3) . ?
Fe02 N007 1.988(3) . ?
Fe02 N00A 1.975(3) . ?
Fe02 N00B 1.972(3) . ?
Fe02 C00F 1.923(3) . ?
Fe02 C00I 1.915(3) . ?
Fe02 C00J 1.937(3) . ?
S003 C00Q 1.731(4) . ?
S003 C00U 1.729(4) . ?
N004 C00H 1.344(4) . ?
N004 C00L 1.342(4) . ?
N005 C00F 1.149(4) . ?
N006 N007 1.367(4) . ?
N006 C00N 1.349(4) . ?
N006 B012 1.543(5) . ?
N007 C00Z 1.337(4) . ?
O008 C00V 1.219(5) . ?
N009 N00B 1.361(4) . ?
N009 C00O 1.333(4) . ?
N009 B012 1.538(5) . ?
N00A N00C 1.361(4) . ?
N00A C00S 1.334(4) . ?
N00B C00T 1.340(4) . ?
N00C C00P 1.354(4) . ?
N00C B012 1.533(5) . ?
N00D C00I 1.146(4) . ?
N00E C00J 1.145(4) . ?
C00G H00G 0.9500 . ?
C00G C00Q 1.374(5) . ?
C00G C010 1.410(5) . ?
C00H H00H 0.9500 . ?
C00H C00R 1.376(5) . ?
C00K C00Q 1.456(5) . ?
C00K C00R 1.402(5) . ?
C00K C00Y 1.400(5) . ?
C00L H00L 0.9500 . ?
C00L C00Y 1.382(5) . ?
C00M H00M 0.9500 . ?
C00M C00P 1.361(5) . ?
C00M C00S 1.389(5) . ?
C00N H00N 0.9500 . ?
C00N C00X 1.372(5) . ?
C00O H00O 0.9500 . ?
C00O C00W 1.393(5) . ?
C00P H00P 0.9500 . ?
C00R H00R 0.9500 . ?
C00S H00S 0.9500 . ?
C00T H00T 0.9500 . ?
C00T C00W 1.384(5) . ?
C00U C00V 1.476(5) . ?
C00U C010 1.359(6) . ?
C00V C011 1.501(5) . ?
C00W H00W 0.9500 . ?
C00X H00X 0.9500 . ?
C00X C00Z 1.387(5) . ?
C00Y H00Y 0.9500 . ?
C00Z H00Z 0.9500 . ?
C010 H010 0.9500 . ?
C011 H01A 0.9800 . ?
C011 H01B 0.9800 . ?
C011 H01C 0.9800 . ?
B012 H012 1.0000 . ?

loop_
_geom_torsion_atom_site_label_1
_geom_torsion_atom_site_label_2
_geom_torsion_atom_site_label_3
_geom_torsion_atom_site_label_4
_geom_torsion
_geom_torsion_site_symmetry_1
_geom_torsion_site_symmetry_2
_geom_torsion_site_symmetry_3
_geom_torsion_site_symmetry_4
_geom_torsion_publ_flag
Fe01 N004 C00H C00R 171.1(3) . . . . ?
Fe01 N004 C00L C00Y -170.6(3) . . . . ?
Fe02 N007 C00Z C00X -179.4(3) . . . . ?
Fe02 N00A N00C C00P -177.2(2) . . . . ?
Fe02 N00A N00C B012 0.8(4) . . . . ?
Fe02 N00A C00S C00M 177.1(2) . . . . ?
Fe02 N00B C00T C00W 177.9(3) . . . . ?
S003 C00U C00V O008 -5.2(5) . . . . ?
S003 C00U C00V C011 172.6(3) . . . . ?
S003 C00U C010 C00G 1.2(4) . . . . ?
N004 C00H C00R C00K 0.0(5) . . . . ?
N004 C00L C00Y C00K -0.8(5) . . . . ?
N006 N007 C00Z C00X 0.2(4) . . . . ?
N006 C00N C00X C00Z 0.1(4) . . . . ?
N007 N006 C00N C00X 0.0(4) . . . . ?
N007 N006 B012 N009 -58.3(4) . . . . ?
N007 N006 B012 N00C 56.5(4) . . . . ?
N009 N00B C00T C00W -1.1(4) . . . . ?
N009 C00O C00W C00T -0.9(4) . . . . ?
N00A N00C C00P C00M -0.5(4) . . . . ?
N00A N00C B012 N006 -58.0(4) . . . . ?
N00A N00C B012 N009 56.0(4) . . . . ?
N00B N009 C00O C00W 0.2(4) . . . . ?
N00B N009 B012 N006 54.5(4) . . . . ?
N00B N009 B012 N00C -59.6(4) . . . . ?
N00B C00T C00W C00O 1.2(4) . . . . ?
N00C N00A C00S C00M 0.2(4) . . . . ?
C00H N004 C00L C00Y 2.4(5) . . . . ?
C00L N004 C00H C00R -2.0(5) . . . . ?
C00N N006 N007 Fe02 179.6(2) . . . . ?
C00N N006 N007 C00Z -0.1(4) . . . . ?
C00N N006 B012 N009 124.1(4) . . . . ?
C00N N006 B012 N00C -121.1(4) . . . . ?
C00N C00X C00Z N007 -0.2(4) . . . . ?
C00O N009 N00B Fe02 -178.7(2) . . . . ?
C00O N009 N00B C00T 0.5(4) . . . . ?
C00O N009 B012 N006 -120.7(4) . . . . ?
C00O N009 B012 N00C 125.2(4) . . . . ?
C00P N00C B012 N006 119.5(4) . . . . ?
C00P N00C B012 N009 -126.6(4) . . . . ?
C00P C00M C00S N00A -0.5(4) . . . . ?
C00Q S003 C00U C00V 175.9(3) . . . . ?
C00Q S003 C00U C010 -1.6(3) . . . . ?
C00Q C00G C010 C00U 0.1(4) . . . . ?
C00Q C00K C00R C00H -179.4(3) . . . . ?
C00Q C00K C00Y C00L 179.7(3) . . . . ?
C00R C00K C00Q S003 9.5(5) . . . . ?
C00R C00K C00Q C00G -169.0(3) . . . . ?
C00R C00K C00Y C00L -1.2(5) . . . . ?
C00S N00A N00C C00P 0.2(4) . . . . ?
C00S N00A N00C B012 178.2(3) . . . . ?
C00S C00M C00P N00C 0.6(4) . . . . ?
C00U S003 C00Q C00G 1.6(3) . . . . ?
C00U S003 C00Q C00K -177.2(3) . . . . ?
C00V C00U C010 C00G -175.9(3) . . . . ?
C00Y C00K C00Q S003 -171.4(3) . . . . ?
C00Y C00K C00Q C00G 10.0(6) . . . . ?
C00Y C00K C00R C00H 1.5(5) . . . . ?
C010 C00G C00Q S003 -1.3(4) . . . . ?
C010 C00G C00Q C00K 177.4(3) . . . . ?
C010 C00U C00V O008 171.8(4) . . . . ?
C010 C00U C00V C011 -10.3(6) . . . . ?
B012 N006 N007 Fe02 1.4(4) . . . . ?
B012 N006 N007 C00Z -178.3(3) . . . . ?
B012 N006 C00N C00X 177.8(3) . . . . ?
B012 N009 N00B Fe02 5.2(4) . . . . ?
B012 N009 N00B C00T -175.7(3) . . . . ?
B012 N009 C00O C00W 175.8(3) . . . . ?
B012 N00C C00P C00M -178.2(3) . . . . ?
